data_4328009
loop_
_publ_author_name
'Thomas Z\"oller'
'Christina Dietz'
'Ljuba Iovkova-Berends'
'Olga Karsten'
'Gerrit Bradtm\"oller'
'Ann-Kristin Wiegand'
'Yu Wang'
'Viatcheslav Jouikov'
'Klaus Jurkschat'

_publ_contact_author_address
;
    Lehrstuhl f\"ur Anorganische Chemie II
    Technische Universi\"at Dortmund
    44221 Dortmund
    Deutschland
;
_publ_contact_author_email klaus.jurkschat@tu-dortmund.de
_publ_contact_author_name 'Klaus Jurkschat'
_publ_section_title
;
 Novel Stannatranes of the Type N(CH2CMe2O)3SnX (X = OR, SR, OC(O)R,
 SP(S)Ph2, Halogen). Synthesis, Molecular Structures, and Electrochemical
 Properties
;
_journal_name_full 'Inorganic Chemistry'
_journal_page_first 1041
_journal_page_last 1056
_journal_paper_doi 10.1021/ic202179e
_journal_volume 51
_journal_year 2012
_chemical_formula_moiety 'C18 H28 F N O4 Sn'
_chemical_formula_sum 'C18 H28 F N O4 Sn'
_chemical_formula_weight 460.10
_chemical_name_systematic
;
1-(4-Fluorophenolato)-(2,8,9-trioxa-5-aza-3,3,7,7,10,10-hexamethyl-
stannatricyclo[3.3.3.01.5]undecane
;
_space_group_IT_number 15
_symmetry_cell_setting monoclinic
_symmetry_space_group_name_Hall '-C 2yc'
_symmetry_space_group_name_H-M 'C 1 2/c 1'
_atom_sites_solution_hydrogens geom
_atom_sites_solution_primary direct
_atom_sites_solution_secondary difmap
_audit_creation_method SHELXL-97
_cell_angle_alpha 90.00
_cell_angle_beta 112.38(4)
_cell_angle_gamma 90.00
_cell_formula_units_Z 8
_cell_length_a 18.590(5)
_cell_length_b 12.8903(16)
_cell_length_c 18.237(7)
_cell_measurement_reflns_used 1669
_cell_measurement_temperature 173(2)
_cell_measurement_theta_max 29.1621
_cell_measurement_theta_min 2.0619
_cell_volume 4041(2)
_computing_cell_refinement 'CrysAlisPro, Oxford Diffraction Ltd., Version 1.171.33.55''
_computing_data_collection 'CrysAlisPro, Oxford Diffraction Ltd., Version 1.171.33.55''
_computing_data_reduction 'CrysAlisPro, Oxford Diffraction Ltd., Version 1.171.33.55''
_computing_molecular_graphics 'SHELXP-97 (Sheldrick, 1997)'
_computing_publication_material 'enCIFer Version 1.3'
_computing_structure_refinement 'SHELXL-97 (Sheldrick, 1997)'
_computing_structure_solution 'SHELXS-97 (Sheldrick, 1990)'
_diffrn_ambient_temperature 173(2)
_diffrn_measured_fraction_theta_full 0.997
_diffrn_measured_fraction_theta_max 0.997
_diffrn_measurement_device 'Xcalibur2 CCD Diffractometer'
_diffrn_measurement_method '\w und \y scan'
_diffrn_radiation_monochromator graphite
_diffrn_radiation_source 'fine-focus sealed tube'
_diffrn_radiation_type MoK\a
_diffrn_radiation_wavelength 0.71073
_diffrn_reflns_av_R_equivalents 0.0886
_diffrn_reflns_av_sigmaI/netI 0.1364
_diffrn_reflns_limit_h_max 22
_diffrn_reflns_limit_h_min -17
_diffrn_reflns_limit_k_max 15
_diffrn_reflns_limit_k_min -10
_diffrn_reflns_limit_l_max 22
_diffrn_reflns_limit_l_min -21
_diffrn_reflns_number 9618
_diffrn_reflns_theta_full 25.50
_diffrn_reflns_theta_max 25.50
_diffrn_reflns_theta_min 2.07
_exptl_absorpt_coefficient_mu 1.294
_exptl_absorpt_correction_T_max 1.00000
_exptl_absorpt_correction_T_min 0.64964
_exptl_absorpt_correction_type multi-scan
_exptl_absorpt_process_details
;
CrysAlisPro, Oxford Diffraction Ltd.,
Version 1.171.34.36 (release 02-08-2010 CrysAlis171 .NET)
(compiled Aug  2 2010,13:00:58)
empirical absorption correction using spherical harmonics,
 implemented in SCALE3 ABSPACK scaling algorithm.
;
_exptl_crystal_colour colourless
_exptl_crystal_density_diffrn 1.513
_exptl_crystal_description prism
_exptl_crystal_F_000 1872
_exptl_crystal_size_max 0.03
_exptl_crystal_size_mid 0.02
_exptl_crystal_size_min 0.01
_refine_diff_density_max 0.765
_refine_diff_density_min -0.689
_refine_diff_density_rms 0.149
_refine_ls_extinction_method none
_refine_ls_goodness_of_fit_ref 0.913
_refine_ls_hydrogen_treatment constr
_refine_ls_matrix_type full
_refine_ls_number_parameters 220
_refine_ls_number_reflns 3750
_refine_ls_number_restraints 0
_refine_ls_restrained_S_all 0.913
_refine_ls_R_factor_all 0.1096
_refine_ls_R_factor_gt 0.0518
_refine_ls_shift/su_max 0.000
_refine_ls_shift/su_mean 0.000
_refine_ls_structure_factor_coef Fsqd
_refine_ls_weighting_details 'calc w=1/[\s^2^(Fo^2^)+(0.0065P)^2^+0.0000P] where P=(Fo^2^+2Fc^2^)/3'
_refine_ls_weighting_scheme calc
_refine_ls_wR_factor_gt 0.0643
_refine_ls_wR_factor_ref 0.0755
_reflns_number_gt 2366
_reflns_number_total 3750
_reflns_threshold_expression >2sigma(I)
_cod_data_source_file ic202179e_si_001_05.cif
_cod_data_source_block 1253c
_cod_database_code 4328009

loop_
_symmetry_equiv_pos_as_xyz
'x, y, z'
'-x, y, -z+1/2'
'x+1/2, y+1/2, z'
'-x+1/2, y+1/2, -z+1/2'
'-x, -y, -z'
'x, -y, z-1/2'
'-x+1/2, -y+1/2, -z'
'x+1/2, -y+1/2, z-1/2'

loop_
_atom_site_label
_atom_site_type_symbol
_atom_site_fract_x
_atom_site_fract_y
_atom_site_fract_z
_atom_site_U_iso_or_equiv
_atom_site_adp_type
_atom_site_occupancy
_atom_site_symmetry_multiplicity
_atom_site_calc_flag
_atom_site_refinement_flags
Sn1 Sn 0.27749(2) 0.08141(3) 0.20038(2) 0.01896(12) Uani 1 1 d .
F1 F 0.5076(2) 0.3105(3) 0.0292(2) 0.0475(11) Uani 1 1 d .
O1 O 0.1956(2) 0.1304(3) 0.2358(2) 0.0241(10) Uani 1 1 d .
O2 O 0.2456(2) 0.0111(3) 0.0970(2) 0.0229(10) Uani 1 1 d .
O3 O 0.3799(2) 0.0511(3) 0.2851(2) 0.0255(11) Uani 1 1 d .
O4 O 0.2964(2) 0.2189(3) 0.1633(2) 0.0258(11) Uani 1 1 d .
N1 N 0.2471(3) -0.0737(4) 0.2380(2) 0.0188(11) Uani 1 1 d .
C11 C 0.1412(3) 0.0512(5) 0.2354(3) 0.0243(16) Uani 1 1 d .
C12 C 0.1849(3) -0.0505(4) 0.2690(3) 0.0244(16) Uani 1 1 d .
H12A H 0.2083 -0.0458 0.3263 0.029 Uiso 1 1 calc R
H12B H 0.1479 -0.1074 0.2554 0.029 Uiso 1 1 calc R
C13 C 0.1055(3) 0.0863(5) 0.2943(3) 0.0326(16) Uani 1 1 d .
H13A H 0.0747 0.1475 0.2745 0.049 Uiso 1 1 calc R
H13B H 0.1462 0.1013 0.3445 0.049 Uiso 1 1 calc R
H13C H 0.0730 0.0320 0.3008 0.049 Uiso 1 1 calc R
C14 C 0.0789(3) 0.0406(5) 0.1524(3) 0.0302(17) Uani 1 1 d .
H14A H 0.1024 0.0174 0.1167 0.045 Uiso 1 1 calc R
H14B H 0.0545 0.1067 0.1351 0.045 Uiso 1 1 calc R
H14C H 0.0406 -0.0089 0.1532 0.045 Uiso 1 1 calc R
C21 C 0.2502(4) -0.0996(5) 0.1018(3) 0.0254(16) Uani 1 1 d .
C22 C 0.2197(3) -0.1383(4) 0.1653(3) 0.0208(15) Uani 1 1 d .
H22A H 0.1633 -0.1382 0.1427 0.025 Uiso 1 1 calc R
H22B H 0.2368 -0.2092 0.1794 0.025 Uiso 1 1 calc R
C23 C 0.1959(3) -0.1417(5) 0.0224(3) 0.0332(18) Uani 1 1 d .
H23A H 0.2162 -0.1253 -0.0174 0.050 Uiso 1 1 calc R
H23B H 0.1454 -0.1108 0.0084 0.050 Uiso 1 1 calc R
H23C H 0.1917 -0.2156 0.0258 0.050 Uiso 1 1 calc R
C24 C 0.3344(3) -0.1320(5) 0.1188(3) 0.0294(17) Uani 1 1 d .
H24A H 0.3506 -0.1037 0.0789 0.044 Uiso 1 1 calc R
H24B H 0.3377 -0.2063 0.1184 0.044 Uiso 1 1 calc R
H24C H 0.3677 -0.1062 0.1699 0.044 Uiso 1 1 calc R
C31 C 0.3782(3) -0.0241(5) 0.3428(3) 0.0261(16) Uani 1 1 d .
C32 C 0.3203(3) -0.1124(4) 0.3003(3) 0.0237(16) Uani 1 1 d .
H32A H 0.3454 -0.1598 0.2762 0.028 Uiso 1 1 calc R
H32B H 0.3075 -0.1509 0.3394 0.028 Uiso 1 1 calc R
C33 C 0.4590(3) -0.0716(5) 0.3794(3) 0.0414(19) Uani 1 1 d .
H33A H 0.4953 -0.0199 0.4100 0.062 Uiso 1 1 calc R
H33B H 0.4747 -0.0965 0.3381 0.062 Uiso 1 1 calc R
H33C H 0.4582 -0.1282 0.4133 0.062 Uiso 1 1 calc R
C34 C 0.3576(4) 0.0303(5) 0.4068(3) 0.040(2) Uani 1 1 d .
H34A H 0.3983 0.0779 0.4354 0.060 Uiso 1 1 calc R
H34B H 0.3519 -0.0204 0.4427 0.060 Uiso 1 1 calc R
H34C H 0.3096 0.0676 0.3824 0.060 Uiso 1 1 calc R
C41 C 0.3493(2) 0.2369(3) 0.1291(2) 0.0201(15) Uani 1 1 d G
C42 C 0.33024(18) 0.3106(3) 0.0690(2) 0.0220(15) Uani 1 1 d G
H42A H 0.2819 0.3429 0.0514 0.026 Uiso 1 1 calc R
C43 C 0.3834(2) 0.3359(3) 0.03507(19) 0.0284(17) Uani 1 1 d G
H43A H 0.3707 0.3851 -0.0051 0.034 Uiso 1 1 calc R
C44 C 0.4557(2) 0.2875(3) 0.0613(2) 0.0302(17) Uani 1 1 d G
C45 C 0.47475(18) 0.2139(3) 0.1214(2) 0.0324(18) Uani 1 1 d G
H45A H 0.5231 0.1815 0.1389 0.039 Uiso 1 1 calc R
C46 C 0.4215(2) 0.1886(3) 0.1553(2) 0.0295(17) Uani 1 1 d G
H46A H 0.4343 0.1393 0.1955 0.035 Uiso 1 1 calc R

loop_
_atom_site_aniso_label
_atom_site_aniso_U_11
_atom_site_aniso_U_22
_atom_site_aniso_U_33
_atom_site_aniso_U_23
_atom_site_aniso_U_13
_atom_site_aniso_U_12
Sn1 0.0213(2) 0.0133(2) 0.0227(2) 0.0003(2) 0.00883(17) -0.0006(2)
F1 0.042(3) 0.061(3) 0.052(3) 0.019(2) 0.033(2) 0.006(2)
O1 0.020(2) 0.016(2) 0.041(3) -0.002(2) 0.017(2) 0.0010(19)
O2 0.029(3) 0.022(3) 0.020(2) 0.0045(19) 0.011(2) 0.001(2)
O3 0.025(3) 0.022(3) 0.027(3) 0.0031(19) 0.007(2) -0.007(2)
O4 0.031(3) 0.012(2) 0.039(3) 0.0045(19) 0.019(2) 0.005(2)
N1 0.021(3) 0.013(3) 0.019(3) 0.001(2) 0.004(2) -0.004(3)
C11 0.021(4) 0.028(4) 0.027(4) 0.002(3) 0.012(3) -0.006(3)
C12 0.029(4) 0.022(4) 0.025(4) 0.005(3) 0.013(3) -0.007(3)
C13 0.030(4) 0.039(4) 0.029(4) -0.007(3) 0.012(3) -0.005(4)
C14 0.027(4) 0.029(4) 0.033(4) 0.000(3) 0.010(3) 0.001(3)
C21 0.033(4) 0.024(4) 0.023(4) -0.001(3) 0.015(3) 0.003(3)
C22 0.019(4) 0.013(3) 0.022(4) -0.011(3) -0.002(3) -0.007(3)
C23 0.043(5) 0.034(4) 0.023(4) -0.010(3) 0.012(3) 0.005(3)
C24 0.030(4) 0.032(4) 0.029(4) 0.000(3) 0.015(3) 0.001(3)
C31 0.024(4) 0.030(4) 0.018(4) 0.000(3) 0.001(3) 0.001(3)
C32 0.024(4) 0.016(4) 0.026(4) 0.008(3) 0.004(3) 0.004(3)
C33 0.031(4) 0.045(5) 0.036(4) 0.015(4) -0.002(3) 0.000(4)
C34 0.050(5) 0.038(5) 0.028(4) -0.008(3) 0.009(4) -0.019(4)
C41 0.016(4) 0.015(3) 0.029(4) -0.002(3) 0.008(3) -0.004(3)
C42 0.017(4) 0.017(4) 0.026(4) 0.002(3) 0.002(3) 0.003(3)
C43 0.031(4) 0.030(4) 0.027(4) 0.006(3) 0.015(3) -0.003(3)
C44 0.029(4) 0.033(4) 0.036(4) 0.000(3) 0.021(3) -0.008(3)
C45 0.024(4) 0.030(4) 0.045(5) 0.009(3) 0.015(3) 0.009(3)
C46 0.029(4) 0.027(4) 0.035(4) 0.020(3) 0.014(3) 0.011(3)

loop_
_atom_type_symbol
_atom_type_description
_atom_type_scat_dispersion_real
_atom_type_scat_dispersion_imag
_atom_type_scat_source
C C 0.0033 0.0016 'International Tables Vol C Tables 4.2.6.8 and 6.1.1.4'
H H 0.0000 0.0000 'International Tables Vol C Tables 4.2.6.8 and 6.1.1.4'
F F 0.0171 0.0103 'International Tables Vol C Tables 4.2.6.8 and 6.1.1.4'
N N 0.0061 0.0033 'International Tables Vol C Tables 4.2.6.8 and 6.1.1.4'
O O 0.0106 0.0060 'International Tables Vol C Tables 4.2.6.8 and 6.1.1.4'
Sn Sn -0.6537 1.4246 'International Tables Vol C Tables 4.2.6.8 and 6.1.1.4'

loop_
_geom_angle_atom_site_label_1
_geom_angle_atom_site_label_2
_geom_angle_atom_site_label_3
_geom_angle
O2 Sn1 O1 118.18(16)
O2 Sn1 O4 96.50(16)
O1 Sn1 O4 94.88(15)
O2 Sn1 O3 120.41(16)
O1 Sn1 O3 116.14(16)
O4 Sn1 O3 101.57(16)
O2 Sn1 N1 82.18(15)
O1 Sn1 N1 82.53(16)
O4 Sn1 N1 176.05(16)
O3 Sn1 N1 82.28(15)
C11 O1 Sn1 113.7(3)
C21 O2 Sn1 114.3(3)
C31 O3 Sn1 114.9(3)
C41 O4 Sn1 124.1(3)
C22 N1 C32 113.4(4)
C22 N1 C12 113.5(4)
C32 N1 C12 113.1(4)
C22 N1 Sn1 105.5(3)
C32 N1 Sn1 105.5(3)
C12 N1 Sn1 104.9(3)
O1 C11 C14 109.6(5)
O1 C11 C13 106.3(5)
C14 C11 C13 110.8(5)
O1 C11 C12 109.9(5)
C14 C11 C12 113.9(5)
C13 C11 C12 106.1(5)
N1 C12 C11 112.7(5)
N1 C12 H12A 109.1
C11 C12 H12A 109.1
N1 C12 H12B 109.1
C11 C12 H12B 109.1
H12A C12 H12B 107.8
C11 C13 H13A 109.5
C11 C13 H13B 109.5
H13A C13 H13B 109.5
C11 C13 H13C 109.5
H13A C13 H13C 109.5
H13B C13 H13C 109.5
C11 C14 H14A 109.5
C11 C14 H14B 109.5
H14A C14 H14B 109.5
C11 C14 H14C 109.5
H14A C14 H14C 109.5
H14B C14 H14C 109.5
O2 C21 C23 107.2(5)
O2 C21 C24 108.5(5)
C23 C21 C24 110.7(5)
O2 C21 C22 109.6(4)
C23 C21 C22 107.4(5)
C24 C21 C22 113.3(5)
N1 C22 C21 112.9(5)
N1 C22 H22A 109.0
C21 C22 H22A 109.0
N1 C22 H22B 109.0
C21 C22 H22B 109.0
H22A C22 H22B 107.8
C21 C23 H23A 109.5
C21 C23 H23B 109.5
H23A C23 H23B 109.5
C21 C23 H23C 109.5
H23A C23 H23C 109.5
H23B C23 H23C 109.5
C21 C24 H24A 109.5
C21 C24 H24B 109.5
H24A C24 H24B 109.5
C21 C24 H24C 109.5
H24A C24 H24C 109.5
H24B C24 H24C 109.5
O3 C31 C33 107.4(5)
O3 C31 C34 109.3(5)
C33 C31 C34 109.9(5)
O3 C31 C32 109.4(4)
C33 C31 C32 107.8(5)
C34 C31 C32 112.9(5)
N1 C32 C31 113.2(5)
N1 C32 H32A 108.9
C31 C32 H32A 108.9
N1 C32 H32B 108.9
C31 C32 H32B 108.9
H32A C32 H32B 107.8
C31 C33 H33A 109.5
C31 C33 H33B 109.5
H33A C33 H33B 109.5
C31 C33 H33C 109.5
H33A C33 H33C 109.5
H33B C33 H33C 109.5
C31 C34 H34A 109.5
C31 C34 H34B 109.5
H34A C34 H34B 109.5
C31 C34 H34C 109.5
H34A C34 H34C 109.5
H34B C34 H34C 109.5
O4 C41 C42 117.6(3)
O4 C41 C46 122.3(3)
C42 C41 C46 120.0
C41 C42 C43 120.0
C41 C42 H42A 120.0
C43 C42 H42A 120.0
C44 C43 C42 120.0
C44 C43 H43A 120.0
C42 C43 H43A 120.0
F1 C44 C43 120.9(3)
F1 C44 C45 119.1(3)
C43 C44 C45 120.0
C46 C45 C44 120.0
C46 C45 H45A 120.0
C44 C45 H45A 120.0
C45 C46 C41 120.0
C45 C46 H46A 120.0
C41 C46 H46A 120.0

loop_
_geom_bond_atom_site_label_1
_geom_bond_atom_site_label_2
_geom_bond_distance
Sn1 O2 1.969(4)
Sn1 O1 1.971(4)
Sn1 O4 1.976(4)
Sn1 O3 1.981(4)
Sn1 N1 2.254(5)
F1 C44 1.339(4)
O1 C11 1.435(6)
O2 C21 1.430(7)
O3 C31 1.439(7)
O4 C41 1.370(4)
N1 C22 1.482(6)
N1 C32 1.488(6)
N1 C12 1.497(6)
C11 C14 1.522(7)
C11 C13 1.530(7)
C11 C12 1.541(8)
C12 H12A 0.9700
C12 H12B 0.9700
C13 H13A 0.9600
C13 H13B 0.9600
C13 H13C 0.9600
C14 H14A 0.9600
C14 H14B 0.9600
C14 H14C 0.9600
C21 C23 1.515(7)
C21 C24 1.534(7)
C21 C22 1.552(7)
C22 H22A 0.9700
C22 H22B 0.9700
C23 H23A 0.9600
C23 H23B 0.9600
C23 H23C 0.9600
C24 H24A 0.9600
C24 H24B 0.9600
C24 H24C 0.9600
C31 C33 1.522(7)
C31 C34 1.531(8)
C31 C32 1.555(7)
C32 H32A 0.9700
C32 H32B 0.9700
C33 H33A 0.9600
C33 H33B 0.9600
C33 H33C 0.9600
C34 H34A 0.9600
C34 H34B 0.9600
C34 H34C 0.9600
C41 C42 1.3900
C41 C46 1.3900
C42 C43 1.3900
C42 H42A 0.9300
C43 C44 1.3900
C43 H43A 0.9300
C44 C45 1.3900
C45 C46 1.3900
C45 H45A 0.9300
C46 H46A 0.9300

loop_
_geom_torsion_atom_site_label_1
_geom_torsion_atom_site_label_2
_geom_torsion_atom_site_label_3
_geom_torsion_atom_site_label_4
_geom_torsion
O2 Sn1 O1 C11 53.9(4)
O4 Sn1 O1 C11 153.9(4)
O3 Sn1 O1 C11 -100.6(4)
N1 Sn1 O1 C11 -23.1(4)
O1 Sn1 O2 C21 -100.1(4)
O4 Sn1 O2 C21 160.8(3)
O3 Sn1 O2 C21 53.3(4)
N1 Sn1 O2 C21 -23.0(3)
O2 Sn1 O3 C31 -96.9(4)
O1 Sn1 O3 C31 57.0(4)
O4 Sn1 O3 C31 158.4(4)
N1 Sn1 O3 C31 -20.7(4)
O2 Sn1 O4 C41 -59.7(4)
O1 Sn1 O4 C41 -178.9(4)
O3 Sn1 O4 C41 63.2(4)
N1 Sn1 O4 C41 -130(2)
O2 Sn1 N1 C22 -0.9(3)
O1 Sn1 N1 C22 119.0(3)
O4 Sn1 N1 C22 70(2)
O3 Sn1 N1 C22 -123.2(3)
O2 Sn1 N1 C32 119.3(3)
O1 Sn1 N1 C32 -120.8(3)
O4 Sn1 N1 C32 -170(2)
O3 Sn1 N1 C32 -3.0(3)
O2 Sn1 N1 C12 -121.0(3)
O1 Sn1 N1 C12 -1.1(3)
O4 Sn1 N1 C12 -50(2)
O3 Sn1 N1 C12 116.7(3)
Sn1 O1 C11 C14 -83.4(5)
Sn1 O1 C11 C13 156.8(4)
Sn1 O1 C11 C12 42.4(5)
C22 N1 C12 C11 -91.4(6)
C32 N1 C12 C11 137.7(5)
Sn1 N1 C12 C11 23.3(5)
O1 C11 C12 N1 -43.3(6)
C14 C11 C12 N1 80.1(6)
C13 C11 C12 N1 -157.8(4)
Sn1 O2 C21 C23 157.9(4)
Sn1 O2 C21 C24 -82.6(4)
Sn1 O2 C21 C22 41.6(5)
C32 N1 C22 C21 -92.4(6)
C12 N1 C22 C21 136.8(5)
Sn1 N1 C22 C21 22.5(5)
O2 C21 C22 N1 -42.1(6)
C23 C21 C22 N1 -158.2(5)
C24 C21 C22 N1 79.2(6)
Sn1 O3 C31 C33 156.1(4)
Sn1 O3 C31 C34 -84.7(5)
Sn1 O3 C31 C32 39.3(6)
C22 N1 C32 C31 139.1(5)
C12 N1 C32 C31 -90.0(6)
Sn1 N1 C32 C31 24.1(5)
O3 C31 C32 N1 -41.8(7)
C33 C31 C32 N1 -158.3(5)
C34 C31 C32 N1 80.1(6)
Sn1 O4 C41 C42 144.5(2)
Sn1 O4 C41 C46 -39.0(4)
O4 C41 C42 C43 176.6(4)
C46 C41 C42 C43 0.0
C41 C42 C43 C44 0.0
C42 C43 C44 F1 179.7(4)
C42 C43 C44 C45 0.0
F1 C44 C45 C46 -179.7(4)
C43 C44 C45 C46 0.0
C44 C45 C46 C41 0.0
O4 C41 C46 C45 -176.4(4)
C42 C41 C46 C45 0.0
